data_4080847
loop_
_publ_author_name
'Oztopcu, Ozg\"ur'
'Holzhacker, Christian'
'Puchberger, Michael'
'Weil, Matthias'
'Mereiter, Kurt'
'Veiros, Luis F.'
'Kirchner, Karl'

_publ_section_title
;
 Synthesis and Characterization of Hydrido Carbonyl Molybdenum and
 Tungsten PNP Pincer Complexes.
;
_journal_issue 10
_journal_name_full Organometallics
_journal_page_first 3042
_journal_page_last 3052
_journal_paper_doi 10.1021/om400254k
_journal_volume 32
_journal_year 2013
_chemical_formula_moiety 'C32 H25 Br N3 O4 P2 W, Br, C H4 O'
_chemical_formula_sum 'C33 H29 Br2 N3 O4 P2 W'
_chemical_formula_weight 937.20
_chemical_name_common '1648 [W(PNP-Ph)(CO)3Br]Br.CH3OH (3a.CH3OH)'
_chemical_name_systematic
; 
[W(PNP-Ph)(CO)3Br]Br.CH3OH (3a.CH3OH)
;
_space_group_IT_number 2
_symmetry_cell_setting triclinic
_symmetry_space_group_name_Hall '-P 1'
_symmetry_space_group_name_H-M 'P -1'
_atom_sites_solution_hydrogens geom
_atom_sites_solution_primary direct
_atom_sites_solution_secondary difmap
_audit_creation_method SHELXL-97
_cell_angle_alpha 99.456(3)
_cell_angle_beta 95.412(3)
_cell_angle_gamma 104.306(3)
_cell_formula_units_Z 2
_cell_length_a 10.1741(6)
_cell_length_b 13.1580(7)
_cell_length_c 14.1040(8)
_cell_measurement_reflns_used 9892
_cell_measurement_temperature 296(2)
_cell_measurement_theta_max 25.03
_cell_measurement_theta_min 2.28
_cell_volume 1786.64(18)
_computing_cell_refinement 'Bruker SAINT'
_computing_data_collection 'Bruker APEX2'
_computing_data_reduction 'Bruker SAINT, SADABS, XPREP'
_computing_molecular_graphics 'Bruker SHELXTL'
_computing_publication_material 'Bruker SHELXTL'
_computing_structure_refinement 'SHELXL-97 (Sheldrick, 2008)'
_computing_structure_solution 'SHELXS-97 (Sheldrick, 2008)'
_diffrn_ambient_temperature 296(2)
_diffrn_measured_fraction_theta_full 0.996
_diffrn_measured_fraction_theta_max 0.996
_diffrn_measurement_device_type 'Bruker APEX-II CCD'
_diffrn_measurement_method '\f and \w scans'
_diffrn_radiation_monochromator graphite
_diffrn_radiation_source 'fine-focus sealed tube'
_diffrn_radiation_type MoK\a
_diffrn_radiation_wavelength 0.71073
_diffrn_reflns_av_R_equivalents 0.0598
_diffrn_reflns_av_sigmaI/netI 0.0563
_diffrn_reflns_limit_h_max 14
_diffrn_reflns_limit_h_min -14
_diffrn_reflns_limit_k_max 18
_diffrn_reflns_limit_k_min -18
_diffrn_reflns_limit_l_max 19
_diffrn_reflns_limit_l_min -19
_diffrn_reflns_number 46633
_diffrn_reflns_theta_full 30.00
_diffrn_reflns_theta_max 30.00
_diffrn_reflns_theta_min 1.98
_exptl_absorpt_coefficient_mu 5.598
_exptl_absorpt_correction_T_max 0.77
_exptl_absorpt_correction_T_min 0.56
_exptl_absorpt_correction_type multi-scan
_exptl_absorpt_process_details 'program SADABS'
_exptl_crystal_colour orange
_exptl_crystal_density_diffrn 1.742
_exptl_crystal_density_method 'not measured'
_exptl_crystal_description prism
_exptl_crystal_F_000 908
_exptl_crystal_size_max 0.16
_exptl_crystal_size_mid 0.06
_exptl_crystal_size_min 0.05
_platon_squeeze_details
;
Crystals were grown from methanol at -20 deg Celsius.
The compound contains in addition to a free bromide 
ion Br2, which is N-H...Br hydrogen bonded to N2, 
disordered methanol with an obvious oxygen position at ca.
2.8 A distance from N3. This disordered solvent was squeezed 
with program PLATON. The solvent is in an infinite channel
along the a-axis, which houses also the free Br anions.
Chemical formula and quantities derived thereof 
are given for the formula WBr(CO)3(PNP-ph).Br.CH3OH.
;
_refine_diff_density_max 1.56
_refine_diff_density_min -1.39
_refine_diff_density_rms 0.12
_refine_ls_extinction_method none
_refine_ls_goodness_of_fit_ref 0.980
_refine_ls_hydrogen_treatment mixed
_refine_ls_matrix_type full
_refine_ls_number_parameters 374
_refine_ls_number_reflns 10395
_refine_ls_number_restraints 6
_refine_ls_restrained_S_all 0.982
_refine_ls_R_factor_all 0.0625
_refine_ls_R_factor_gt 0.0385
_refine_ls_shift/su_max 0.001
_refine_ls_shift/su_mean 0.000
_refine_ls_structure_factor_coef Fsqd
_refine_ls_weighting_details 'calc w=1/[\s^2^(Fo^2^)+(0.0438P)^2^+0.0000P] where P=(Fo^2^+2Fc^2^)/3'
_refine_ls_weighting_scheme calc
_refine_ls_wR_factor_gt 0.0822
_refine_ls_wR_factor_ref 0.0884
_reflns_number_gt 7880
_reflns_number_total 10395
_reflns_threshold_expression >2sigma(I)
_cod_data_source_file om400254k_si_001.cif
_cod_data_source_block 3a-1648
_cod_depositor_comments
;
The following automatic conversions were performed:

'_symmetry_cell_setting' value 'Triclinic' changed to 'triclinic'
according to /home/saulius/struct/CIF-dictionaries/cif_core.dic
dictionary named 'cif_core.dic' version 2.3.1 from 2005-06-27.

Automatic conversion script
Id: cif_fix_values 1891 2012-01-12 08:04:46Z andrius 
;
_cod_original_cell_volume 1786.63(17)
_cod_original_sg_symbol_Hall '-P 1   '
_cod_original_sg_symbol_H-M 'P -1   '
_cod_database_code 4080847

loop_
_symmetry_equiv_pos_as_xyz
'x, y, z'
'-x, -y, -z'

loop_
_atom_site_label
_atom_site_type_symbol
_atom_site_fract_x
_atom_site_fract_y
_atom_site_fract_z
_atom_site_U_iso_or_equiv
_atom_site_adp_type
_atom_site_occupancy
_atom_site_symmetry_multiplicity
_atom_site_calc_flag
_atom_site_refinement_flags
_atom_site_disorder_assembly
_atom_site_disorder_group
W1 W 0.678900(14) 0.449559(11) 0.215918(11) 0.03403(6) Uani 1 1 d D A 1
Br1 Br 0.93830(5) 0.53570(4) 0.21621(4) 0.05005(17) Uani 0.8585(14) 1 d P A 1
Br1' Br 0.6666(6) 0.5574(5) 0.0646(5) 0.077 Uiso 0.1415(14) 1 d P A 2
P1 P 0.66270(11) 0.63133(8) 0.28905(7) 0.0383(2) Uani 1 1 d . . .
P2 P 0.76064(12) 0.28692(8) 0.22128(8) 0.0417(2) Uani 1 1 d . . .
N1 N 0.7482(4) 0.4617(3) 0.3736(2) 0.0399(7) Uani 1 1 d . . .
N2 N 0.6928(4) 0.6251(3) 0.4066(2) 0.0517(9) Uani 1 1 d . A .
H2 H 0.6777 0.6745 0.4488 0.062 Uiso 1 1 calc R . .
N3 N 0.8140(4) 0.3033(3) 0.3394(3) 0.0517(9) Uani 1 1 d . A .
H3 H 0.8513 0.2572 0.3592 0.062 Uiso 1 1 calc R . .
C1 C 0.7398(5) 0.5468(3) 0.4399(3) 0.0432(9) Uani 1 1 d . A .
C2 C 0.7774(5) 0.5558(4) 0.5375(3) 0.0560(12) Uani 1 1 d . . .
H2A H 0.7690 0.6141 0.5814 0.067 Uiso 1 1 calc R A .
C3 C 0.8274(6) 0.4782(4) 0.5698(3) 0.0635(14) Uani 1 1 d . A .
H3A H 0.8522 0.4833 0.6360 0.076 Uiso 1 1 calc R . .
C4 C 0.8407(6) 0.3936(4) 0.5054(3) 0.0571(12) Uani 1 1 d . . .
H4 H 0.8756 0.3410 0.5265 0.069 Uiso 1 1 calc R A .
C5 C 0.8009(5) 0.3877(3) 0.4072(3) 0.0449(10) Uani 1 1 d . A .
C6 C 0.5000(4) 0.6637(3) 0.2706(3) 0.0453(10) Uani 1 1 d . A .
C7 C 0.4065(5) 0.6164(4) 0.1898(3) 0.0535(11) Uani 1 1 d . . .
H7 H 0.4253 0.5651 0.1433 0.064 Uiso 1 1 calc R A .
C8 C 0.2848(5) 0.6433(5) 0.1761(4) 0.0656(14) Uani 1 1 d . A .
H8 H 0.2216 0.6095 0.1212 0.079 Uiso 1 1 calc R . .
C9 C 0.2571(5) 0.7188(4) 0.2425(5) 0.0668(15) Uani 1 1 d . . .
H9 H 0.1757 0.7381 0.2323 0.080 Uiso 1 1 calc R A .
C10 C 0.3486(6) 0.7671(5) 0.3247(5) 0.0762(16) Uani 1 1 d . A .
H10 H 0.3290 0.8182 0.3709 0.091 Uiso 1 1 calc R . .
C11 C 0.4686(6) 0.7395(4) 0.3381(4) 0.0669(14) Uani 1 1 d . . .
H11 H 0.5306 0.7723 0.3939 0.080 Uiso 1 1 calc R A .
C12 C 0.7872(4) 0.7500(3) 0.2742(3) 0.0423(9) Uani 1 1 d . A .
C13 C 0.7606(5) 0.8026(4) 0.2004(4) 0.0589(12) Uani 1 1 d . . .
H13 H 0.6776 0.7783 0.1592 0.071 Uiso 1 1 calc R A .
C14 C 0.8584(6) 0.8918(4) 0.1882(5) 0.0762(16) Uani 1 1 d . A .
H14 H 0.8415 0.9266 0.1379 0.091 Uiso 1 1 calc R . .
C15 C 0.9810(6) 0.9295(4) 0.2501(5) 0.0770(17) Uani 1 1 d . . .
H15 H 1.0455 0.9901 0.2421 0.092 Uiso 1 1 calc R A .
C16 C 1.0069(6) 0.8784(4) 0.3223(5) 0.0762(17) Uani 1 1 d . A .
H16 H 1.0894 0.9039 0.3639 0.091 Uiso 1 1 calc R . .
C17 C 0.9108(5) 0.7877(4) 0.3348(4) 0.0596(12) Uani 1 1 d . . .
H17 H 0.9299 0.7523 0.3842 0.071 Uiso 1 1 calc R A .
C18 C 0.6403(5) 0.1561(3) 0.1934(4) 0.0535(11) Uani 1 1 d . A .
C19 C 0.5262(7) 0.1383(4) 0.2406(5) 0.0842(19) Uani 1 1 d . . .
H19 H 0.5132 0.1931 0.2864 0.101 Uiso 1 1 calc R A .
C20 C 0.4311(8) 0.0394(6) 0.2201(6) 0.107(3) Uani 1 1 d . A .
H20 H 0.3542 0.0281 0.2518 0.128 Uiso 1 1 calc R . .
C21 C 0.4498(8) -0.0417(5) 0.1536(5) 0.091(2) Uani 1 1 d . . .
H21 H 0.3876 -0.1089 0.1421 0.109 Uiso 1 1 calc R A .
C22 C 0.5575(8) -0.0252(4) 0.1044(5) 0.0871(19) Uani 1 1 d . A .
H22 H 0.5675 -0.0802 0.0574 0.105 Uiso 1 1 calc R . .
C23 C 0.6550(6) 0.0745(4) 0.1238(4) 0.0660(14) Uani 1 1 d . . .
H23 H 0.7295 0.0855 0.0896 0.079 Uiso 1 1 calc R A .
C24 C 0.9032(5) 0.2697(4) 0.1579(3) 0.0510(11) Uani 1 1 d . A .
C25 C 0.9030(6) 0.2852(5) 0.0635(4) 0.0724(16) Uani 1 1 d . . .
H25 H 0.8317 0.3066 0.0337 0.087 Uiso 1 1 calc R A .
C26 C 1.0085(8) 0.2691(6) 0.0135(5) 0.092(2) Uani 1 1 d . A .
H26 H 1.0077 0.2785 -0.0504 0.111 Uiso 1 1 calc R . .
C27 C 1.1132(7) 0.2394(5) 0.0575(5) 0.0833(18) Uani 1 1 d . . .
H27 H 1.1855 0.2305 0.0241 0.100 Uiso 1 1 calc R A .
C28 C 1.1138(6) 0.2224(5) 0.1499(5) 0.0769(16) Uani 1 1 d . A .
H28 H 1.1850 0.2002 0.1789 0.092 Uiso 1 1 calc R . .
C29 C 1.0087(5) 0.2379(4) 0.2008(4) 0.0610(13) Uani 1 1 d . . .
H29 H 1.0095 0.2268 0.2643 0.073 Uiso 1 1 calc R A .
C30 C 0.5553(5) 0.3400(4) 0.1055(4) 0.0596(13) Uani 1 1 d . . .
O1 O 0.4884(5) 0.2823(3) 0.0477(3) 0.0819(13) Uani 1 1 d . A .
C31 C 0.4921(5) 0.4143(4) 0.2588(3) 0.0505(10) Uani 1 1 d . . .
O2 O 0.391276(14) 0.39735(4) 0.28411(2) 0.0831(12) Uani 1 1 d . A .
C32 C 0.677813(14) 0.51435(4) 0.09534(2) 0.0624(9) Uani 0.8585(14) 1 d PRD A 1
O3 O 0.678249(14) 0.54775(4) 0.03217(2) 0.0624(9) Uani 0.8585(14) 1 d PRD A 1
C32' C 0.877877(14) 0.50227(4) 0.19843(2) 0.050 Uani 0.1415(14) 1 d PRD A 2
O3' O 0.981684(14) 0.52953(4) 0.18920(2) 0.050 Uani 0.1415(14) 1 d PRD A 2
Br2 Br 0.741604(14) 0.83680(4) 0.58286(2) 0.08197(18) Uani 1 1 d R A 2

loop_
_atom_site_aniso_label
_atom_site_aniso_U_11
_atom_site_aniso_U_22
_atom_site_aniso_U_33
_atom_site_aniso_U_23
_atom_site_aniso_U_13
_atom_site_aniso_U_12
W1 0.03882(9) 0.02995(8) 0.02941(9) 0.00384(6) 0.00121(6) 0.00455(6)
Br1 0.0394(3) 0.0483(3) 0.0583(3) 0.0123(2) 0.0039(2) 0.0039(2)
P1 0.0438(6) 0.0338(5) 0.0337(5) 0.0029(4) 0.0000(4) 0.0079(4)
P2 0.0512(6) 0.0348(5) 0.0387(6) 0.0065(4) 0.0049(5) 0.0116(5)
N1 0.050(2) 0.0356(17) 0.0319(17) 0.0071(14) 0.0008(15) 0.0080(15)
N2 0.079(3) 0.0420(19) 0.0350(19) 0.0007(16) 0.0049(18) 0.0241(19)
N3 0.073(3) 0.046(2) 0.042(2) 0.0114(17) 0.0034(18) 0.0263(19)
C1 0.056(3) 0.040(2) 0.033(2) 0.0069(17) 0.0086(18) 0.0086(19)
C2 0.074(3) 0.062(3) 0.032(2) 0.005(2) 0.007(2) 0.022(3)
C3 0.089(4) 0.071(3) 0.032(2) 0.015(2) 0.004(2) 0.022(3)
C4 0.081(4) 0.057(3) 0.043(3) 0.019(2) 0.006(2) 0.029(3)
C5 0.051(3) 0.041(2) 0.042(2) 0.0120(18) 0.0058(19) 0.0100(19)
C6 0.046(2) 0.041(2) 0.048(3) 0.0094(19) 0.008(2) 0.0082(18)
C7 0.050(3) 0.059(3) 0.051(3) 0.005(2) 0.000(2) 0.018(2)
C8 0.052(3) 0.071(3) 0.069(4) 0.011(3) -0.001(3) 0.014(3)
C9 0.043(3) 0.064(3) 0.100(5) 0.026(3) 0.018(3) 0.017(2)
C10 0.067(4) 0.063(3) 0.099(5) -0.003(3) 0.024(3) 0.025(3)
C11 0.059(3) 0.059(3) 0.075(4) -0.009(3) 0.002(3) 0.020(3)
C12 0.044(2) 0.0343(19) 0.047(2) 0.0033(17) 0.0033(19) 0.0109(17)
C13 0.057(3) 0.054(3) 0.064(3) 0.020(2) 0.002(2) 0.008(2)
C14 0.084(4) 0.057(3) 0.091(4) 0.034(3) 0.010(3) 0.011(3)
C15 0.066(4) 0.046(3) 0.110(5) 0.010(3) 0.016(3) -0.001(3)
C16 0.056(3) 0.054(3) 0.103(5) -0.001(3) 0.002(3) 0.001(3)
C17 0.056(3) 0.049(3) 0.067(3) 0.002(2) -0.006(2) 0.011(2)
C18 0.063(3) 0.036(2) 0.062(3) 0.013(2) 0.004(2) 0.012(2)
C19 0.100(5) 0.048(3) 0.101(5) 0.012(3) 0.041(4) 0.004(3)
C20 0.111(6) 0.066(4) 0.126(6) 0.015(4) 0.043(5) -0.015(4)
C21 0.104(5) 0.052(3) 0.103(5) 0.020(3) 0.007(4) -0.005(3)
C22 0.109(5) 0.042(3) 0.097(5) 0.000(3) 0.001(4) 0.010(3)
C23 0.071(3) 0.046(3) 0.072(4) -0.003(2) -0.001(3) 0.014(2)
C24 0.058(3) 0.043(2) 0.051(3) 0.006(2) 0.010(2) 0.012(2)
C25 0.083(4) 0.097(4) 0.053(3) 0.022(3) 0.016(3) 0.044(3)
C26 0.103(5) 0.132(6) 0.064(4) 0.035(4) 0.036(4) 0.053(5)
C27 0.076(4) 0.098(5) 0.084(5) 0.017(4) 0.036(4) 0.030(4)
C28 0.054(3) 0.090(4) 0.086(4) 0.014(3) 0.010(3) 0.021(3)
C29 0.053(3) 0.067(3) 0.062(3) 0.016(3) 0.004(2) 0.016(2)
C30 0.054(3) 0.040(2) 0.081(4) 0.017(2) -0.011(3) 0.008(2)
O1 0.120(4) 0.053(2) 0.058(2) -0.0141(18) -0.029(2) 0.029(2)
C31 0.052(3) 0.045(2) 0.049(3) 0.000(2) 0.002(2) 0.011(2)
O2 0.078(3) 0.070(2) 0.093(3) 0.011(2) 0.043(2) -0.005(2)
C32 0.073(2) 0.054(2) 0.054(2) 0.0016(15) 0.0033(19) 0.0127(17)
O3 0.073(2) 0.054(2) 0.054(2) 0.0016(15) 0.0033(19) 0.0127(17)
C32' 0.040 0.049 0.059 0.012 0.004 0.004
O3' 0.040 0.049 0.059 0.012 0.004 0.004
Br2 0.1199(5) 0.0566(3) 0.0591(3) -0.0067(3) 0.0034(3) 0.0198(3)

loop_
_atom_type_symbol
_atom_type_description
_atom_type_scat_dispersion_real
_atom_type_scat_dispersion_imag
_atom_type_scat_source
C C 0.0033 0.0016 'International Tables Vol C Tables 4.2.6.8 and 6.1.1.4'
H H 0.0000 0.0000 'International Tables Vol C Tables 4.2.6.8 and 6.1.1.4'
N N 0.0061 0.0033 'International Tables Vol C Tables 4.2.6.8 and 6.1.1.4'
O O 0.0106 0.0060 'International Tables Vol C Tables 4.2.6.8 and 6.1.1.4'
P P 0.1023 0.0942 'International Tables Vol C Tables 4.2.6.8 and 6.1.1.4'
Br Br -0.2901 2.4595 'International Tables Vol C Tables 4.2.6.8 and 6.1.1.4'
W W -0.8490 6.8722 'International Tables Vol C Tables 4.2.6.8 and 6.1.1.4'

loop_
_geom_angle_atom_site_label_1
_geom_angle_atom_site_label_2
_geom_angle_atom_site_label_3
_geom_angle
C31 W1 C30 74.2(2)
C31 W1 C32 111.92(14)
C30 W1 C32 71.36(14)
C31 W1 N1 82.35(16)
C30 W1 N1 137.76(16)
C32 W1 N1 150.87(8)
C31 W1 P2 104.62(13)
C30 W1 P2 76.73(13)
C32 W1 P2 121.31(3)
N1 W1 P2 75.92(9)
C31 W1 P1 78.92(13)
C30 W1 P1 129.52(13)
C32 W1 P1 80.59(3)
N1 W1 P1 77.44(9)
P2 W1 P1 152.34(4)
C31 W1 Br1 161.20(13)
C30 W1 Br1 124.63(16)
C32 W1 Br1 77.756(13)
N1 W1 Br1 82.28(9)
P2 W1 Br1 82.01(3)
P1 W1 Br1 87.21(3)
N2 P1 C12 105.3(2)
N2 P1 C6 107.0(2)
C12 P1 C6 103.96(19)
N2 P1 W1 98.79(12)
C12 P1 W1 120.89(14)
C6 P1 W1 119.17(14)
N3 P2 C18 103.4(2)
N3 P2 C24 107.0(2)
C18 P2 C24 104.2(2)
N3 P2 W1 101.24(13)
C18 P2 W1 120.23(16)
C24 P2 W1 118.93(15)
C5 N1 C1 117.3(3)
C5 N1 W1 122.6(3)
C1 N1 W1 120.1(3)
C1 N2 P1 124.4(3)
C1 N2 H2 117.8
P1 N2 H2 117.8
C5 N3 P2 122.9(3)
C5 N3 H3 118.5
P2 N3 H3 118.5
N1 C1 N2 118.1(3)
N1 C1 C2 122.0(4)
N2 C1 C2 119.9(4)
C3 C2 C1 119.4(4)
C3 C2 H2A 120.3
C1 C2 H2A 120.3
C4 C3 C2 120.1(4)
C4 C3 H3A 120.0
C2 C3 H3A 120.0
C3 C4 C5 118.5(4)
C3 C4 H4 120.8
C5 C4 H4 120.8
N1 C5 N3 117.3(4)
N1 C5 C4 122.6(4)
N3 C5 C4 120.1(4)
C7 C6 C11 117.9(4)
C7 C6 P1 121.7(3)
C11 C6 P1 120.3(4)
C6 C7 C8 121.0(5)
C6 C7 H7 119.5
C8 C7 H7 119.5
C9 C8 C7 120.1(5)
C9 C8 H8 120.0
C7 C8 H8 120.0
C8 C9 C10 120.2(5)
C8 C9 H9 119.9
C10 C9 H9 119.9
C11 C10 C9 119.4(5)
C11 C10 H10 120.3
C9 C10 H10 120.3
C10 C11 C6 121.4(5)
C10 C11 H11 119.3
C6 C11 H11 119.3
C17 C12 C13 119.4(4)
C17 C12 P1 120.5(4)
C13 C12 P1 120.1(3)
C12 C13 C14 119.5(5)
C12 C13 H13 120.3
C14 C13 H13 120.3
C15 C14 C13 120.6(5)
C15 C14 H14 119.7
C13 C14 H14 119.7
C16 C15 C14 120.0(5)
C16 C15 H15 120.0
C14 C15 H15 120.0
C15 C16 C17 120.3(6)
C15 C16 H16 119.8
C17 C16 H16 119.8
C12 C17 C16 120.2(5)
C12 C17 H17 119.9
C16 C17 H17 119.9
C23 C18 C19 118.6(5)
C23 C18 P2 122.4(4)
C19 C18 P2 118.9(4)
C18 C19 C20 120.4(6)
C18 C19 H19 119.8
C20 C19 H19 119.8
C21 C20 C19 120.2(7)
C21 C20 H20 119.9
C19 C20 H20 119.9
C22 C21 C20 120.4(6)
C22 C21 H21 119.8
C20 C21 H21 119.8
C21 C22 C23 120.3(6)
C21 C22 H22 119.8
C23 C22 H22 119.8
C18 C23 C22 120.0(6)
C18 C23 H23 120.0
C22 C23 H23 120.0
C29 C24 C25 119.3(5)
C29 C24 P2 121.3(4)
C25 C24 P2 119.4(4)
C26 C25 C24 120.0(5)
C26 C25 H25 120.0
C24 C25 H25 120.0
C27 C26 C25 120.0(6)
C27 C26 H26 120.0
C25 C26 H26 120.0
C26 C27 C28 120.6(6)
C26 C27 H27 119.7
C28 C27 H27 119.7
C27 C28 C29 120.0(6)
C27 C28 H28 120.0
C29 C28 H28 120.0
C24 C29 C28 120.0(5)
C24 C29 H29 120.0
C28 C29 H29 120.0
O1 C30 W1 179.0(6)
O2 C31 W1 178.2(4)
O3 C32 W1 179.3

loop_
_geom_bond_atom_site_label_1
_geom_bond_atom_site_label_2
_geom_bond_distance
W1 C31 2.017(5)
W1 C30 2.020(6)
W1 C32 2.0240
W1 N1 2.237(3)
W1 P2 2.4895(11)
W1 P1 2.4955(10)
W1 Br1 2.6015(5)
P1 N2 1.677(4)
P1 C12 1.808(4)
P1 C6 1.815(4)
P2 N3 1.664(4)
P2 C18 1.806(5)
P2 C24 1.815(5)
N1 C5 1.348(5)
N1 C1 1.362(5)
N2 C1 1.368(5)
N2 H2 0.8600
N3 C5 1.384(5)
N3 H3 0.8600
C1 C2 1.372(6)
C2 C3 1.369(7)
C2 H2A 0.9300
C3 C4 1.359(7)
C3 H3A 0.9300
C4 C5 1.390(6)
C4 H4 0.9300
C6 C7 1.364(6)
C6 C11 1.380(7)
C7 C8 1.374(7)
C7 H7 0.9300
C8 C9 1.351(8)
C8 H8 0.9300
C9 C10 1.370(8)
C9 H9 0.9300
C10 C11 1.362(8)
C10 H10 0.9300
C11 H11 0.9300
C12 C17 1.381(6)
C12 C13 1.382(6)
C13 C14 1.385(7)
C13 H13 0.9300
C14 C15 1.382(9)
C14 H14 0.9300
C15 C16 1.349(9)
C15 H15 0.9300
C16 C17 1.392(7)
C16 H16 0.9300
C17 H17 0.9300
C18 C23 1.379(7)
C18 C19 1.381(8)
C19 C20 1.384(8)
C19 H19 0.9300
C20 C21 1.364(10)
C20 H20 0.9300
C21 C22 1.343(9)
C21 H21 0.9300
C22 C23 1.403(8)
C22 H22 0.9300
C23 H23 0.9300
C24 C29 1.369(7)
C24 C25 1.380(7)
C25 C26 1.379(8)
C25 H25 0.9300
C26 C27 1.355(9)
C26 H26 0.9300
C27 C28 1.357(8)
C27 H27 0.9300
C28 C29 1.381(7)
C28 H28 0.9300
C29 H29 0.9300
C30 O1 1.068(6)
C31 O2 1.100(5)
C32 O3 1.0561
C32' O3' 1.0560

loop_
_geom_hbond_atom_site_label_D
_geom_hbond_atom_site_label_H
_geom_hbond_atom_site_label_A
_geom_hbond_distance_DH
_geom_hbond_distance_HA
_geom_hbond_distance_DA
_geom_hbond_angle_DHA
N2 H2 Br2 0.86 2.51 3.315(3) 155.7

loop_
_platon_squeeze_void_nr
_platon_squeeze_void_average_x
_platon_squeeze_void_average_y
_platon_squeeze_void_average_z
_platon_squeeze_void_volume
_platon_squeeze_void_count_electrons
_platon_squeeze_void_content
1 0.000 0.000 0.000 56 4 ' '
2 0.499 1.000 0.500 170 39 ' '
3 0.468 0.642 0.525 9 1 ' '
4 0.531 0.358 0.475 9 1 ' '
